data_6000576
loop_
_publ_author_name
'Yamamuro, O.'
'Matsuo, T.'
'Suga, H.'
'David, W. I. F.'
'Ibberson, R. M.'
'Leadbetter, A. J.'

_publ_section_title
;
 Neutron-diffraction and calorimetric studies of methylammonium iodide
;
_journal_issue 3
_journal_name_full 'Acta Crystallographica B'
_journal_page_first 329
_journal_page_last 336
_journal_paper_doi 10.1107/S0108768192000260
_journal_volume 48
_journal_year 1992
_chemical_formula_sum 'C D6 I N'
_space_group_name_H-M_alt 'P b m a'
_cell_angle_alpha 90.000
_cell_angle_beta 90.000
_cell_angle_gamma 90.000
_cell_length_a 7.1743
_cell_length_b 7.0967
_cell_length_c 8.8323
_cell_volume 449.69
_cod_database_code 6000576

loop_
_atom_site_label
_atom_site_fract_x
_atom_site_fract_y
_atom_site_fract_z
? ? ? ?
